data_2108048
loop_
_publ_author_name
'Bevan, D. J. M.'
'Drennan, J.'
'Rossell, H. J.'

_publ_section_title
;
 Structure determination of the fluorite-related superstructure phases
 Er10W2O21 and Y10W2O21
;
_journal_name_full 'Acta Crystallographica, Section B'
_journal_page_first 2991
_journal_page_last 2997
_journal_volume 38
_journal_year 1982
_chemical_formula_sum 'O21 W2 Y10'
_chemical_formula_weight 1592.73
_space_group_IT_number 60
_symmetry_cell_setting orthorhombic
_symmetry_Int_Tables_number 60
_symmetry_space_group_name_Hall '-P 2n 2ab'
_symmetry_space_group_name_H-M 'P b c n'
_cell_angle_alpha 90.
_cell_angle_beta 90.
_cell_angle_gamma 90.
_cell_formula_units_Z 4
_cell_length_a 15.8761(13)
_cell_length_b 10.5232(8)
_cell_length_c 10.5778(10)
_cell_volume 1767.2(3)
_diffrn_ambient_temperature 298
_diffrn_radiation_probe x-ray
_diffrn_radiation_type CuK\a
_diffrn_radiation_wavelength 1.54056
_exptl_crystal_density_diffrn 5.986
_refine_ls_number_reflns 159
_refine_ls_R_I_factor 0.037
_cod_data_source_file Acta-Cryst-1982-B38-2991-2997-2.cif
_cod_data_source_block Y10W2O21
_cod_depositor_comments
;
Powder, Guinier photographs, peak areas
measured with a planimeter.
B fixed to 0.0 which Platon disliked and changed to U = 0.05
;
_cod_database_code 2108048

loop_
_symmetry_equiv_pos_site_id
_symmetry_equiv_pos_as_xyz
1 x,y,z
2 1/2-x,1/2-y,1/2+z
3 1/2+x,1/2-y,-z
4 -x,y,1/2-z
5 -x,-y,-z
6 1/2+x,1/2+y,1/2-z
7 1/2-x,1/2+y,z
8 x,-y,1/2+z

loop_
_atom_site_label
_atom_site_type_symbol
_atom_site_thermal_displace_type
_atom_site_fract_x
_atom_site_fract_y
_atom_site_fract_z
_atom_site_occupancy
_atom_site_U_iso_or_equiv
_atom_site_calc_flag
_atom_site_refinement_flags
_atom_site_disorder_assembly
_atom_site_disorder_group
W W Uiso 0.5854(4) 0.2504(8) 0.1209(7) 1.000 0.0500 . . . .
Y1 Y Uiso 0.0806(9) -0.0110(14) 0.1383(15) 1.000 0.0500 . . . .
Y2 Y Uiso 0.2711(7) 0.2505(14) 0.1296(14) 1.000 0.0500 . . . .
Y3 Y Uiso 0.0878(9) 0.4839(14) 0.1152(15) 1.000 0.0500 . . . .
Y4 Y Uiso 0.5984(7) 0.7471(15) 0.1518(11) 1.000 0.0500 . . . .
Y5 Y Uiso 0.7441(13) 0.0083(13) 0.1406(14) 1.000 0.0500 . . . .
O1 O Uiso 0.331(6) 0.399(7) 0.009(9) 1.000 0.0500 . . . .
O2 O Uiso 0.545(5) 0.385(7) 0.018(8) 1.000 0.0500 . . . .
O3 O Uiso 0.352(6) 0.380(8) 0.296(8) 1.000 0.0500 . . . .
O4 O Uiso 0.320(6) 0.604(8) 0.225(8) 1.000 0.0500 . . . .
O5 O Uiso 0.514(5) 0.144(7) 0.054(7) 1.000 0.0500 . . . .
O6 O Uiso 0.328(5) 0.185(8) 0.478(7) 1.000 0.0500 . . . .
O7 O Uiso 0.662(6) 0.895(8) -0.004(9) 1.000 0.0500 . . . .
O8 O Uiso 0.142(6) 0.626(10) 0.260(8) 1.000 0.0500 . . . .
O9 O Uiso 0.172(6) 0.353(8) 0.229(9) 1.000 0.0500 . . . .
O10 O Uiso 0.50000 0.311(10) 0.25000 1.000 0.0500 . . . .
O11 O Uiso 0.50000 0.595(13) 0.25000 1.000 0.0500 . . . .
O12 O Uiso 0.00000 0.394(12) 0.25000 1.000 0.0500 . . . .

loop_
_geom_angle_atom_site_label_1
_geom_angle_atom_site_label_2
_geom_angle_atom_site_label_3
_geom_angle
_geom_angle_site_symmetry_1
_geom_angle_site_symmetry_2
_geom_angle_site_symmetry_3
_geom_angle_publ_flag
O2 W O5 92(3) . . . yes
O2 W O10 86(3) . . . yes
O2 W O3 85(3) . . 4_655 yes
O2 W O6 102(4) . . 4_655 yes
O2 W O8 171(4) . . 6_545 yes
O5 W O10 92(3) . . . yes
O3 W O5 171(4) 4_655 . . yes
O5 W O6 91(4) . . 4_655 yes
O5 W O8 97(4) . . 6_545 yes
O3 W O10 79(3) 4_655 . . yes
O6 W O10 172(2) 4_655 . . yes
O8 W O10 95(3) 6_545 . . yes
O3 W O6 98(4) 4_655 . 4_655 yes
O3 W O8 87(4) 4_655 . 6_545 yes
O6 W O8 78(4) 4_655 . 6_545 yes
Y1 Y1 O2 109(2) 4_555 . 3_455 yes
Y4 Y1 O2 92(2) 6_445 . 3_455 yes
O2 Y1 O10 132(2) 3_455 . 6_445 yes
O2 Y1 O11 87(3) 3_455 . 6_445 yes
Y2 Y1 O2 127(2) 7_545 . 3_455 yes
O1 Y1 O2 88(3) 7_545 . 3_455 yes
O2 Y1 O2 72(3) 3_455 . 7_545 yes
O2 Y1 O3 167(3) 3_455 . 7_545 yes
O2 Y1 O4 100(3) 3_455 . 7_545 yes
Y1 Y1 Y4 68.4(4) 4_555 . 6_445 yes
Y1 Y1 O10 47.1(17) 4_555 . 6_445 yes
Y1 Y1 O11 33(3) 4_555 . 6_445 yes
Y1 Y1 Y2 121.4(6) 4_555 . 7_545 yes
Y1 Y1 O1 154(2) 4_555 . 7_545 yes
Y1 Y1 O2 76.7(19) 4_555 . 7_545 yes
Y1 Y1 O3 81(2) 4_555 . 7_545 yes
Y1 Y1 O4 104(2) 4_555 . 7_545 yes
Y4 Y1 O10 108.3(15) 6_445 . 6_445 yes
Y4 Y1 O11 43(2) 6_445 . 6_445 yes
Y2 Y1 Y4 121.6(5) 7_545 . 6_445 yes
Y4 Y1 O1 133(2) 6_445 . 7_545 yes
Y4 Y1 O2 133.9(18) 6_445 . 7_545 yes
Y4 Y1 O3 84(2) 6_445 . 7_545 yes
Y4 Y1 O4 42(2) 6_445 . 7_545 yes
O10 Y1 O11 80(4) 6_445 . 6_445 yes
Y2 Y1 O10 79.7(15) 7_545 . 6_445 yes
O1 Y1 O10 107(3) 7_545 . 6_445 yes
O2 Y1 O10 62.3(18) 7_545 . 6_445 yes
O3 Y1 O10 62(2) 7_545 . 6_445 yes
O4 Y1 O10 125(2) 7_545 . 6_445 yes
Y2 Y1 O11 146.3(19) 7_545 . 6_445 yes
O1 Y1 O11 173(4) 7_545 . 6_445 yes
O2 Y1 O11 92(2) 7_545 . 6_445 yes
O3 Y1 O11 98(3) 7_545 . 6_445 yes
O4 Y1 O11 85(3) 7_545 . 6_445 yes
Y2 Y1 O1 39(2) 7_545 . 7_545 yes
Y2 Y1 O2 101.8(18) 7_545 . 7_545 yes
Y2 Y1 O3 48(2) 7_545 . 7_545 yes
Y2 Y1 O4 86(2) 7_545 . 7_545 yes
O1 Y1 O2 90(3) 7_545 . 7_545 yes
O1 Y1 O3 87(3) 7_545 . 7_545 yes
O1 Y1 O4 92(3) 7_545 . 7_545 yes
O2 Y1 O3 120(3) 7_545 . 7_545 yes
O2 Y1 O4 171(3) 7_545 . 7_545 yes
O3 Y1 O4 69(3) 7_545 . 7_545 yes
O1 Y2 O3 79(3) . . . yes
O1 Y2 O9 104(3) . . . yes
O1 Y2 O6 72(3) . . 2_554 yes
Y5 Y2 O1 158(2) 4_655 . . yes
O1 Y2 O7 87(3) . . 5_665 yes
O1 Y2 O4 166(3) . . 7_545 yes
O1 Y2 O8 118(3) . . 7_545 yes
Y1 Y2 O1 38(2) 7_555 . . yes
O3 Y2 O9 77(3) . . . yes
O3 Y2 O6 131(3) . . 2_554 yes
Y5 Y2 O3 86.9(19) 4_655 . . yes
O3 Y2 O7 121(3) . . 5_665 yes
O3 Y2 O4 111(3) . . 7_545 yes
O3 Y2 O8 66(3) . . 7_545 yes
Y1 Y2 O3 41.7(19) 7_555 . . yes
O6 Y2 O9 73(3) 2_554 . . yes
Y5 Y2 O9 89(2) 4_655 . . yes
O7 Y2 O9 161(3) 5_665 . . yes
O4 Y2 O9 71(3) 7_545 . . yes
O8 Y2 O9 115(3) 7_545 . . yes
Y1 Y2 O9 97(2) 7_555 . . yes
Y5 Y2 O6 129(2) 4_655 . 2_554 yes
O6 Y2 O7 96(3) 2_554 . 5_665 yes
O4 Y2 O6 94(3) 7_545 . 2_554 yes
O6 Y2 O8 163(3) 2_554 . 7_545 yes
Y1 Y2 O6 105(2) 7_555 . 2_554 yes
Y5 Y2 O7 87(2) 4_655 . 5_665 yes
Y5 Y2 O4 36(2) 4_655 . 7_545 yes
Y5 Y2 O8 40(2) 4_655 . 7_545 yes
Y1 Y2 Y5 123.7(6) 7_555 . 4_655 yes
O4 Y2 O7 96(3) 7_545 . 5_665 yes
O7 Y2 O8 72(3) 5_665 . 7_545 yes
Y1 Y2 O7 101(2) 7_555 . 5_665 yes
O4 Y2 O8 75(3) 7_545 . 7_545 yes
Y1 Y2 O4 153(2) 7_555 . 7_545 yes
Y1 Y2 O8 89(3) 7_555 . 7_545 yes
O8 Y3 O9 80(3) . . . yes
O8 Y3 O12 95(3) . . . yes
O6 Y3 O8 128(3) 2_554 . . yes
O5 Y3 O8 171(3) 3_455 . . yes
O7 Y3 O8 77(3) 3_465 . . yes
Y4 Y3 O8 89(2) 6_445 . . yes
O5 Y3 O8 89(3) 7_555 . . yes
O9 Y3 O12 77(3) . . . yes
O6 Y3 O9 66(3) 2_554 . . yes
O5 Y3 O9 109(3) 3_455 . . yes
O7 Y3 O9 110(3) 3_465 . . yes
Y4 Y3 O9 34(2) 6_445 . . yes
O5 Y3 O9 163(3) 7_555 . . yes
O6 Y3 O12 113(4) 2_554 . . yes
O5 Y3 O12 86(2) 3_455 . . yes
O7 Y3 O12 168(4) 3_465 . . yes
Y4 Y3 O12 43(2) 6_445 . . yes
O5 Y3 O12 93(3) 7_555 . . yes
O5 Y3 O6 59(2) 3_455 . 2_554 yes
O6 Y3 O7 80(3) 2_554 . 3_465 yes
Y4 Y3 O6 83.4(18) 6_445 . 2_554 yes
O5 Y3 O6 131(3) 7_555 . 2_554 yes
O5 Y3 O7 101(3) 3_455 . 3_465 yes
Y4 Y3 O5 98.1(18) 6_445 . 3_455 yes
O5 Y3 O5 83(3) 3_455 . 7_555 yes
Y4 Y3 O7 143(3) 6_445 . 3_465 yes
O5 Y3 O7 79(3) 7_555 . 3_465 yes
Y4 Y3 O5 135.5(19) 6_445 . 7_555 yes
O7 Y4 O11 161(2) . . . yes
O4 Y4 O7 123(3) 4_655 . . yes
O1 Y4 O7 76(3) 5_665 . . yes
Y1 Y4 O7 159(2) 6_555 . . yes
Y3 Y4 O7 92(2) 6_555 . . yes
O7 Y4 O9 81(3) . . 6_555 yes
O7 Y4 O12 98(3) . . 6_555 yes
Y5 Y4 O7 98(2) 7_655 . . yes
O4 Y4 O11 73(3) 4_655 . . yes
O1 Y4 O11 100(3) 5_665 . . yes
Y1 Y4 O11 35.2(15) 6_555 . . yes
Y3 Y4 O11 98(2) 6_555 . . yes
O9 Y4 O11 117(3) 6_555 . . yes
O11 Y4 O12 80(3) . . 6_555 yes
Y5 Y4 O11 90(2) 7_655 . . yes
O1 Y4 O4 75(3) 5_665 . 4_655 yes
Y1 Y4 O4 38(2) 6_555 . 4_655 yes
Y3 Y4 O4 95(2) 6_555 . 4_655 yes
O4 Y4 O9 72(3) 4_655 . 6_555 yes
O4 Y4 O12 121(2) 4_655 . 6_555 yes
Y5 Y4 O4 35(2) 7_655 . 4_655 yes
Y1 Y4 O1 90(2) 6_555 . 5_665 yes
Y3 Y4 O1 157(2) 6_555 . 5_665 yes
O1 Y4 O9 119(3) 5_665 . 6_555 yes
O1 Y4 O12 162(2) 5_665 . 6_555 yes
Y5 Y4 O1 41(2) 7_655 . 5_665 yes
Y1 Y4 Y3 95.8(5) 6_555 . 6_555 yes
Y1 Y4 O9 94(2) 6_555 . 6_555 yes
Y1 Y4 O12 100(2) 6_555 . 6_555 yes
Y1 Y4 Y5 62.0(4) 6_555 . 7_655 yes
Y3 Y4 O9 38(3) 6_555 . 6_555 yes
Y3 Y4 O12 38.5(10) 6_555 . 6_555 yes
Y3 Y4 Y5 124.1(5) 6_555 . 7_655 yes
O9 Y4 O12 76(3) 6_555 . 6_555 yes
Y5 Y4 O9 90(2) 7_655 . 6_555 yes
Y5 Y4 O12 156.6(10) 7_655 . 6_555 yes
O1 Y5 O7 96(3) 3_555 . 1_545 yes
Y2 Y5 O7 141(2) 4_655 . 1_545 yes
O6 Y5 O7 78(3) 4_655 . 1_545 yes
O3 Y5 O7 108(3) 6_545 . 1_545 yes
O4 Y5 O7 178(4) 6_545 . 1_545 yes
O7 Y5 O8 100(3) 1_545 . 6_545 yes
O7 Y5 O9 76(3) 1_545 . 6_545 yes
Y4 Y5 O7 141(2) 7_645 . 1_545 yes
Y2 Y5 O1 102(2) 4_655 . 3_555 yes
O1 Y5 O6 68(3) 3_555 . 4_655 yes
O1 Y5 O3 90(3) 3_555 . 6_545 yes
O1 Y5 O4 85(3) 3_555 . 6_545 yes
O1 Y5 O8 120(3) 3_555 . 6_545 yes
O1 Y5 O9 163(3) 3_555 . 6_545 yes
Y4 Y5 O1 46(2) 7_645 . 3_555 yes
Y2 Y5 O6 77.2(18) 4_655 . 4_655 yes
Y2 Y5 O3 106(2) 4_655 . 6_545 yes
Y2 Y5 O4 40(2) 4_655 . 6_545 yes
Y2 Y5 O8 41(2) 4_655 . 6_545 yes
Y2 Y5 O9 94(2) 4_655 . 6_545 yes
Y2 Y5 Y4 60.9(4) 4_655 . 7_645 yes
O3 Y5 O6 158(3) 6_545 . 4_655 yes
O4 Y5 O6 104(3) 6_545 . 4_655 yes
O6 Y5 O8 61(3) 4_655 . 6_545 yes
O6 Y5 O9 125(3) 4_655 . 6_545 yes
Y4 Y5 O6 79.3(19) 7_645 . 4_655 yes
O3 Y5 O4 70(3) 6_545 . 6_545 yes
O3 Y5 O8 136(3) 6_545 . 6_545 yes
O3 Y5 O9 78(3) 6_545 . 6_545 yes
Y4 Y5 O3 83(2) 7_645 . 6_545 yes
O4 Y5 O8 81(3) 6_545 . 6_545 yes
O4 Y5 O9 102(3) 6_545 . 6_545 yes
Y4 Y5 O4 41(2) 7_645 . 6_545 yes
O8 Y5 O9 77(3) 6_545 . 6_545 yes
Y4 Y5 O8 96(3) 7_645 . 6_545 yes
Y4 Y5 O9 142(2) 7_645 . 6_545 yes
Y2 O1 Y5 116(4) . . 3_455 yes
Y2 O1 Y4 98(3) . . 5_665 yes
Y1 O1 Y2 103(4) 7_555 . . yes
Y4 O1 Y5 93(3) 5_665 . 3_455 yes
Y1 O1 Y5 129(4) 7_555 . 3_455 yes
Y1 O1 Y4 113(4) 7_555 . 5_665 yes
W O2 Y1 143(4) . . 3_555 yes
W O2 Y1 107(4) . . 7_555 yes
Y1 O2 Y1 108(3) 3_555 . 7_555 yes
W O3 Y2 101(3) 4_655 . . yes
Y2 O3 Y5 98(3) . . 6_455 yes
Y1 O3 Y2 90(3) 7_555 . . yes
W O3 Y5 133(4) 4_655 . 6_455 yes
W O3 Y1 117(5) 4_655 . 7_555 yes
Y1 O3 Y5 106(4) 7_555 . 6_455 yes
Y4 O4 Y5 104(4) 4_655 . 6_455 yes
Y1 O4 Y4 101(4) 7_555 . 4_655 yes
Y2 O4 Y4 99(3) 7_555 . 4_655 yes
Y1 O4 Y5 115(4) 7_555 . 6_455 yes
Y2 O4 Y5 105(4) 7_555 . 6_455 yes
Y1 O4 Y2 129(4) 7_555 . 7_555 yes
W O5 Y3 109(4) . . 3_555 yes
W O5 Y3 141(4) . . 7_545 yes
Y3 O5 Y3 97(3) 3_555 . 7_545 yes
Y2 O6 Y3 99(3) 2_555 . 2_555 yes
W O6 Y2 141(4) 4_655 . 2_555 yes
Y2 O6 Y5 104(3) 2_555 . 4_655 yes
W O6 Y3 101(3) 4_655 . 2_555 yes
Y3 O6 Y5 90(3) 2_555 . 4_655 yes
W O6 Y5 109(3) 4_655 . 4_655 yes
Y4 O7 Y5 96(3) . . 1_565 yes
Y3 O7 Y4 122(4) 3_565 . . yes
Y2 O7 Y4 99(3) 5_665 . . yes
Y3 O7 Y5 112(4) 3_565 . 1_565 yes
Y2 O7 Y5 118(4) 5_665 . 1_565 yes
Y2 O7 Y3 110(4) 5_665 . 3_565 yes
W O8 Y3 132(5) 6_455 . . yes
Y3 O8 Y5 103(4) . . 6_455 yes
Y2 O8 Y3 101(3) 7_555 . . yes
W O8 Y5 112(4) 6_455 . 6_455 yes
W O8 Y2 105(5) 6_455 . 7_555 yes
Y2 O8 Y5 99(4) 7_555 . 6_455 yes
Y2 O9 Y3 118(4) . . . yes
Y2 O9 Y4 116(4) . . 6_445 yes
Y2 O9 Y5 106(4) . . 6_455 yes
Y3 O9 Y4 109(4) . . 6_445 yes
Y3 O9 Y5 100(3) . . 6_455 yes
Y4 O9 Y5 107(4) 6_445 . 6_455 yes
W O10 W 143(6) . . 4_655 yes
W O10 Y1 101.9(16) . . 6_555 yes
W O10 Y1 104.7(16) . . 7_555 yes
W O10 Y1 104.7(16) 4_655 . 6_555 yes
W O10 Y1 101.9(16) 4_655 . 7_555 yes
Y1 O10 Y1 86(3) 6_555 . 7_555 yes
Y4 O11 Y4 99(5) . . 4_655 yes
Y1 O11 Y4 101.5(7) 6_555 . . yes
Y1 O11 Y4 120.1(8) 7_555 . . yes
Y1 O11 Y4 120.1(8) 6_555 . 4_655 yes
Y1 O11 Y4 101.5(7) 7_555 . 4_655 yes
Y1 O11 Y1 115(6) 6_555 . 7_555 yes
Y3 O12 Y3 129(6) . . 4_555 yes
Y3 O12 Y4 98.2(12) . . 6_445 yes
Y3 O12 Y4 113.7(14) . . 7_545 yes
Y3 O12 Y4 113.7(14) 4_555 . 6_445 yes
Y3 O12 Y4 98.2(12) 4_555 . 7_545 yes
Y4 O12 Y4 101(4) 6_445 . 7_545 yes

loop_
_geom_bond_atom_site_label_1
_geom_bond_atom_site_label_2
_geom_bond_distance
_geom_bond_site_symmetry_1
_geom_bond_site_symmetry_2
_geom_bond_publ_flag
W O2 1.90(8) . . yes
W O5 1.74(7) . . yes
W O10 2.03(4) . . yes
W O3 1.90(9) . 4_655 yes
W O6 1.86(8) . 4_655 yes
W O8 2.03(10) . 6_545 yes
Y1 O2 2.19(8) . 3_455 yes
Y1 Y1 3.48(2) . 4_555 yes
Y1 Y4 3.52(2) . 6_445 yes
Y1 O10 2.56(8) . 6_445 yes
Y1 O11 2.07(8) . 6_445 yes
Y1 Y2 3.44(2) . 7_545 yes
Y1 O1 2.18(9) . 7_545 yes
Y1 O2 2.61(8) . 7_545 yes
Y1 O3 2.29(9) . 7_545 yes
Y1 O4 2.19(9) . 7_545 yes
Y2 O1 2.23(9) . . yes
Y2 O3 2.57(9) . . yes
Y2 O9 2.18(9) . . yes
Y2 O6 2.35(8) . 2_554 yes
Y2 Y5 3.53(2) . 4_655 yes
Y2 O7 2.29(9) . 5_665 yes
Y2 O4 2.34(9) . 7_545 yes
Y2 O8 2.35(10) . 7_545 yes
Y3 O8 2.31(10) . . yes
Y3 O9 2.27(9) . . yes
Y3 O12 2.21(5) . . yes
Y3 O6 2.66(8) . 2_554 yes
Y3 O5 2.53(8) . 3_455 yes
Y3 O7 2.10(9) . 3_465 yes
Y3 Y4 3.51(2) . 6_445 yes
Y3 O5 2.42(8) . 7_555 yes
Y4 O7 2.48(9) . . yes
Y4 O11 2.47(9) . . yes
Y4 O4 2.38(9) . 4_655 yes
Y4 O1 2.55(9) . 5_665 yes
Y4 O9 2.05(10) . 6_555 yes
Y4 O12 2.43(8) . 6_555 yes
Y4 Y5 3.55(2) . 7_655 yes
Y5 O7 2.34(9) . 1_545 yes
Y5 O1 2.32(9) . 3_555 yes
Y5 O6 2.52(8) . 4_655 yes
Y5 O3 2.28(9) . 6_545 yes
Y5 O4 2.12(9) . 6_545 yes
Y5 O8 2.30(10) . 6_545 yes
Y5 O9 2.43(9) . 6_545 yes

loop_
_geom_torsion_atom_site_label_1
_geom_torsion_atom_site_label_2
_geom_torsion_atom_site_label_3
_geom_torsion_atom_site_label_4
_geom_torsion
_geom_torsion_site_symmetry_1
_geom_torsion_site_symmetry_2
_geom_torsion_site_symmetry_3
_geom_torsion_site_symmetry_4
_geom_torsion_publ_flag
O5 W O2 Y1 -112(7) . . . 3_555 no
O5 W O2 Y1 88(4) . . . 7_555 no
O10 W O2 Y1 156(7) . . . 3_555 no
O10 W O2 Y1 -5(3) . . . 7_555 no
O3 W O2 Y1 76(7) 4_655 . . 3_555 no
O3 W O2 Y1 -84(4) 4_655 . . 7_555 no
O6 W O2 Y1 -21(7) 4_655 . . 3_555 no
O6 W O2 Y1 179(3) 4_655 . . 7_555 no
O2 W O5 Y3 99(4) . . . 3_555 no
O2 W O5 Y3 -132(6) . . . 7_545 no
O10 W O5 Y3 -176(3) . . . 3_555 no
O10 W O5 Y3 -46(6) . . . 7_545 no
O6 W O5 Y3 -3(4) 4_655 . . 3_555 no
O6 W O5 Y3 126(6) 4_655 . . 7_545 no
O8 W O5 Y3 -81(4) 6_545 . . 3_555 no
O8 W O5 Y3 49(7) 6_545 . . 7_545 no
O2 W O10 W 140(2) . . . 4_655 no
O2 W O10 Y1 -84(3) . . . 6_555 no
O2 W O10 Y1 5(3) . . . 7_555 no
O5 W O10 W 48(3) . . . 4_655 no
O5 W O10 Y1 -176(3) . . . 6_555 no
O5 W O10 Y1 -87(3) . . . 7_555 no
O2 W O3 Y2 -179(4) . . 4_655 4_655 no
O2 W O3 Y1 85(4) . . 4_655 6_555 no
O2 W O3 Y5 -66(6) . . 4_655 7_655 no
O2 W O6 Y5 177(3) . . 4_655 . no
O2 W O6 Y2 30(7) . . 4_655 3_555 no
O2 W O6 Y3 -89(3) . . 4_655 3_555 no
O5 W O6 Y5 -91(4) . . 4_655 . no
O5 W O6 Y2 122(6) . . 4_655 3_555 no
O5 W O6 Y3 3(3) . . 4_655 3_555 no
O3 W O6 Y5 91(4) 4_655 . 4_655 . no
O8 W O6 Y5 6(4) 6_545 . 4_655 . no
O5 W O8 Y5 83(5) . . 6_545 . no
O5 W O8 Y2 -171(4) . . 6_545 4_655 no
O5 W O8 Y3 -50(6) . . 6_545 6_545 no
O10 W O8 Y5 175(4) . . 6_545 . no
O3 W O8 Y5 -106(5) 4_655 . 6_545 . no
O6 W O8 Y5 -7(4) 4_655 . 6_545 . no
O2 Y1 Y4 Y3 -12(2) 3_455 . 6_445 . no
O2 Y1 Y4 O9 -49(3) 3_455 . 6_445 . no
Y1 Y1 Y4 Y3 -121.2(5) 4_555 . 6_445 . no
Y1 Y1 Y4 O9 -159(3) 4_555 . 6_445 . no
Y2 Y1 Y4 Y3 124.4(6) 7_545 . 6_445 . no
Y2 Y1 Y4 O9 87(3) 7_545 . 6_445 . no
O1 Y1 Y4 Y3 77(3) 7_545 . 6_445 . no
O1 Y1 Y4 O9 39(4) 7_545 . 6_445 . no
O2 Y1 Y4 Y3 -78(3) 7_545 . 6_445 . no
O2 Y1 Y4 O9 -116(4) 7_545 . 6_445 . no
O3 Y1 Y4 Y3 156(2) 7_545 . 6_445 . no
O3 Y1 Y4 O9 118(3) 7_545 . 6_445 . no
O4 Y1 Y4 Y3 91(3) 7_545 . 6_445 . no
O4 Y1 Y4 O9 53(4) 7_545 . 6_445 . no
O2 Y1 O4 Y2 -29(6) 3_455 . 7_545 . no
Y1 Y1 O4 Y2 -142(4) 4_555 . 7_545 . no
Y4 Y1 O4 Y2 -111(6) 6_445 . 7_545 . no
Y2 Y1 O4 Y2 97(5) 7_545 . 7_545 . no
O1 Y1 O4 Y2 58(5) 7_545 . 7_545 . no
O3 Y1 O4 Y2 144(6) 7_545 . 7_545 . no
O3 Y2 O1 Y5 -135(4) . . . 3_455 no
O3 Y2 O1 Y4 127(4) . . . 5_665 no
O3 Y2 O1 Y1 11(3) . . . 7_555 no
O9 Y2 O1 Y5 -62(5) . . . 3_455 no
O9 Y2 O1 Y4 -160(3) . . . 5_665 no
O9 Y2 O1 Y1 84(4) . . . 7_555 no
O6 Y2 O1 Y5 4(3) 2_554 . . 3_455 no
O6 Y2 O1 Y4 -94(3) 2_554 . . 5_665 no
O6 Y2 O1 Y1 150(4) 2_554 . . 7_555 no
Y5 Y2 O1 Y5 175(3) 4_655 . . 3_455 no
Y5 Y2 O1 Y4 77(7) 4_655 . . 5_665 no
Y5 Y2 O1 Y1 -39(8) 4_655 . . 7_555 no
O7 Y2 O1 Y5 102(4) 5_665 . . 3_455 no
O7 Y2 O1 Y4 4(3) 5_665 . . 5_665 no
O7 Y2 O1 Y1 -112(4) 5_665 . . 7_555 no
O8 Y2 O1 Y5 170(3) 7_545 . . 3_455 no
O8 Y2 O1 Y4 72(4) 7_545 . . 5_665 no
O8 Y2 O1 Y1 -45(5) 7_545 . . 7_555 no
Y1 Y2 O1 Y5 -146(6) 7_555 . . 3_455 no
Y1 Y2 O1 Y4 117(5) 7_555 . . 5_665 no
O1 Y2 O3 W -127(4) . . . 4_655 no
O1 Y2 O3 Y5 96(3) . . . 6_455 no
O1 Y2 O3 Y1 -10(3) . . . 7_555 no
O9 Y2 O3 W 126(4) . . . 4_655 no
O9 Y2 O3 Y5 -11(3) . . . 6_455 no
O9 Y2 O3 Y1 -117(3) . . . 7_555 no
O6 Y2 O3 W 178(3) 2_554 . . 4_655 no
O6 Y2 O3 Y5 41(5) 2_554 . . 6_455 no
O6 Y2 O3 Y1 -64(4) 2_554 . . 7_555 no
Y5 Y2 O3 W 36(3) 4_655 . . 4_655 no
Y5 Y2 O3 Y5 -101(3) 4_655 . . 6_455 no
Y5 Y2 O3 Y1 154(2) 4_655 . . 7_555 no
O7 Y2 O3 W -48(5) 5_665 . . 4_655 no
O7 Y2 O3 Y5 175(3) 5_665 . . 6_455 no
O7 Y2 O3 Y1 69(4) 5_665 . . 7_555 no
O4 Y2 O3 W 63(4) 7_545 . . 4_655 no
O4 Y2 O3 Y5 -74(4) 7_545 . . 6_455 no
O4 Y2 O3 Y1 -180(3) 7_545 . . 7_555 no
O8 Y2 O3 W 1(3) 7_545 . . 4_655 no
O8 Y2 O3 Y5 -136(4) 7_545 . . 6_455 no
O8 Y2 O3 Y1 118(4) 7_545 . . 7_555 no
Y1 Y2 O3 W -117(5) 7_555 . . 4_655 no
Y1 Y2 O3 Y5 106(4) 7_555 . . 6_455 no
O1 Y2 O9 Y3 47(5) . . . . no
O1 Y2 O9 Y4 178(4) . . . 6_445 no
O1 Y2 O9 Y5 -64(4) . . . 6_455 no
O3 Y2 O9 Y3 121(5) . . . . no
O3 Y2 O9 Y4 -107(5) . . . 6_445 no
O3 Y2 O9 Y5 11(3) . . . 6_455 no
O6 Y2 O9 Y3 -19(4) 2_554 . . . no
O6 Y2 O9 Y4 112(5) 2_554 . . 6_445 no
O6 Y2 O9 Y5 -130(4) 2_554 . . 6_455 no
Y5 Y2 O9 Y3 -152(4) 4_655 . . . no
Y5 Y2 O9 Y4 -20(4) 4_655 . . 6_445 no
Y5 Y2 O9 Y5 98(3) 4_655 . . 6_455 no
O4 Y2 O9 Y3 -120(5) 7_545 . . . no
O4 Y2 O9 Y4 12(4) 7_545 . . 6_445 no
O4 Y2 O9 Y5 129(4) 7_545 . . 6_455 no
O8 Y2 O9 Y3 177(4) 7_545 . . . no
O8 Y2 O9 Y4 -51(6) 7_545 . . 6_445 no
O8 Y2 O9 Y5 67(4) 7_545 . . 6_455 no
Y1 Y2 O9 Y3 85(4) 7_555 . . . no
Y1 Y2 O9 Y4 -144(4) 7_555 . . 6_445 no
Y1 Y2 O9 Y5 -26(3) 7_555 . . 6_455 no
O1 Y2 O6 Y3 -97(3) . . 2_554 . no
O1 Y2 O6 W 144(7) . . 2_554 3_455 no
O1 Y2 O6 Y5 -4(3) . . 2_554 3_455 no
O3 Y2 O6 Y3 -39(4) . . 2_554 . no
O3 Y2 O6 W -159(5) . . 2_554 3_455 no
O3 Y2 O6 Y5 53(5) . . 2_554 3_455 no
O9 Y2 O6 Y3 15(3) . . 2_554 . no
O9 Y2 O6 W -104(7) . . 2_554 3_455 no
O9 Y2 O6 Y5 108(4) . . 2_554 3_455 no
Y5 Y2 O6 Y3 88(3) 4_655 . 2_554 . no
O7 Y2 O6 Y3 179(3) 5_665 . 2_554 . no
O4 Y2 O6 Y3 83(3) 7_545 . 2_554 . no
Y1 Y2 O6 Y3 -78(2) 7_555 . 2_554 . no
O1 Y2 Y5 O6 52(6) . . 4_655 . no
O1 Y2 Y5 O1 116(7) . . 4_655 2_555 no
O1 Y2 Y5 Y4 137(6) . . 4_655 6_445 no
O1 Y2 Y5 O3 -151(6) . . 4_655 7_545 no
O1 Y2 Y5 O4 -177(7) . . 4_655 7_545 no
O1 Y2 Y5 O8 -7(7) . . 4_655 7_545 no
O1 Y2 Y5 O9 -72(6) . . 4_655 7_545 no
O3 Y2 Y5 O6 4(3) . . 4_655 . no
O3 Y2 Y5 O1 67(3) . . 4_655 2_555 no
O3 Y2 Y5 Y4 88(2) . . 4_655 6_445 no
O3 Y2 Y5 O3 161(3) . . 4_655 7_545 no
O3 Y2 Y5 O4 135(4) . . 4_655 7_545 no
O3 Y2 Y5 O8 -56(4) . . 4_655 7_545 no
O3 Y2 Y5 O9 -121(3) . . 4_655 7_545 no
O9 Y2 Y5 O6 -73(3) . . 4_655 . no
O9 Y2 Y5 O1 -10(3) . . 4_655 2_555 no
O9 Y2 Y5 Y4 12(2) . . 4_655 6_445 no
O9 Y2 Y5 O3 84(3) . . 4_655 7_545 no
O9 Y2 Y5 O4 58(4) . . 4_655 7_545 no
O9 Y2 Y5 O8 -133(4) . . 4_655 7_545 no
O9 Y2 Y5 O9 162(3) . . 4_655 7_545 no
O6 Y2 Y5 O6 -139(3) 2_554 . 4_655 . no
O7 Y2 Y5 O6 125(3) 5_665 . 4_655 . no
O4 Y2 Y5 O6 -131(4) 7_545 . 4_655 . no
O8 Y2 Y5 O6 60(4) 7_545 . 4_655 . no
Y1 Y2 Y5 O6 24(2) 7_555 . 4_655 . no
O1 Y2 O7 Y4 -4(3) . . 5_665 5_665 no
O1 Y2 O7 Y3 124(4) . . 5_665 7_545 no
O3 Y2 O7 Y4 -79(4) . . 5_665 5_665 no
O3 Y2 O7 Y3 50(5) . . 5_665 7_545 no
O3 Y2 O4 Y1 169(4) . . 7_545 . no
O3 Y2 O4 Y5 -50(4) . . 7_545 4_655 no
O3 Y2 O4 Y4 57(4) . . 7_545 6_445 no
O9 Y2 O4 Y1 103(6) . . 7_545 . no
O9 Y2 O4 Y5 -116(4) . . 7_545 4_655 no
O9 Y2 O4 Y4 -9(3) . . 7_545 6_445 no
O6 Y2 O4 Y1 33(5) 2_554 . 7_545 . no
Y5 Y2 O4 Y1 -141(7) 4_655 . 7_545 . no
O7 Y2 O4 Y1 -64(5) 5_665 . 7_545 . no
O8 Y2 O4 Y1 -134(6) 7_545 . 7_545 . no
Y1 Y2 O4 Y1 169.1(14) 7_555 . 7_545 . no
O1 Y2 O8 W 61(5) . . 7_545 4_655 no
O1 Y2 O8 Y5 177(3) . . 7_545 4_655 no
O1 Y2 O8 Y3 -78(4) . . 7_545 7_545 no
O3 Y2 O8 W -1(3) . . 7_545 4_655 no
O3 Y2 O8 Y5 115(4) . . 7_545 4_655 no
O3 Y2 O8 Y3 -140(4) . . 7_545 7_545 no
O9 Y2 O8 W -62(5) . . 7_545 4_655 no
O9 Y2 O8 Y5 54(4) . . 7_545 4_655 no
O9 Y2 O8 Y3 159(3) . . 7_545 7_545 no
O9 Y3 O8 W -127(6) . . . 6_455 no
O9 Y3 O8 Y5 9(3) . . . 6_455 no
O9 Y3 O8 Y2 111(4) . . . 7_555 no
O12 Y3 O8 W -52(6) . . . 6_455 no
O12 Y3 O8 Y5 84(4) . . . 6_455 no
O12 Y3 O8 Y2 -174(4) . . . 7_555 no
O6 Y3 O8 W -175(5) 2_554 . . 6_455 no
O6 Y3 O8 Y5 -39(5) 2_554 . . 6_455 no
O6 Y3 O8 Y2 63(5) 2_554 . . 7_555 no
O7 Y3 O8 W 120(7) 3_465 . . 6_455 no
O7 Y3 O8 Y5 -105(4) 3_465 . . 6_455 no
O7 Y3 O8 Y2 -3(3) 3_465 . . 7_555 no
Y4 Y3 O8 W -95(6) 6_445 . . 6_455 no
Y4 Y3 O8 Y5 41(3) 6_445 . . 6_455 no
Y4 Y3 O8 Y2 143(3) 6_445 . . 7_555 no
O5 Y3 O8 W 41(6) 7_555 . . 6_455 no
O5 Y3 O8 Y5 177(3) 7_555 . . 6_455 no
O5 Y3 O8 Y2 -81(4) 7_555 . . 7_555 no
O8 Y3 O9 Y2 -122(5) . . . . no
O8 Y3 O9 Y4 103(4) . . . 6_445 no
O8 Y3 O9 Y5 -8(3) . . . 6_455 no
O12 Y3 O9 Y2 141(5) . . . . no
O12 Y3 O9 Y4 6(4) . . . 6_445 no
O12 Y3 O9 Y5 -106(4) . . . 6_455 no
O6 Y3 O9 Y2 18(4) 2_554 . . . no
O6 Y3 O9 Y4 -117(4) 2_554 . . 6_445 no
O6 Y3 O9 Y5 132(4) 2_554 . . 6_455 no
O5 Y3 O9 Y2 59(5) 3_455 . . . no
O5 Y3 O9 Y4 -76(4) 3_455 . . 6_445 no
O5 Y3 O9 Y5 173(3) 3_455 . . 6_455 no
O7 Y3 O9 Y2 -50(5) 3_465 . . . no
O7 Y3 O9 Y4 175(4) 3_465 . . 6_445 no
O7 Y3 O9 Y5 64(4) 3_465 . . 6_455 no
Y4 Y3 O9 Y2 135(7) 6_445 . . . no
Y4 Y3 O9 Y5 -111(5) 6_445 . . 6_455 no
O8 Y3 O12 Y3 47(3) . . . 4_555 no
O8 Y3 O12 Y4 -83(4) . . . 6_445 no
O8 Y3 O12 Y4 171(4) . . . 7_545 no
O9 Y3 O12 Y3 125(2) . . . 4_555 no
O9 Y3 O12 Y4 -5(3) . . . 6_445 no
O9 Y3 O12 Y4 -111(5) . . . 7_545 no
O8 Y3 O6 Y2 39(5) . . 2_554 . no
O8 Y3 O6 W -176(3) . . 2_554 3_455 no
O8 Y3 O6 Y5 -66(4) . . 2_554 3_455 no
O9 Y3 O6 Y2 -15(3) . . 2_554 . no
O9 Y3 O6 W 131(4) . . 2_554 3_455 no
O9 Y3 O6 Y5 -120(3) . . 2_554 3_455 no
O12 Y3 O6 Y2 -77(3) . . 2_554 . no
O5 Y3 O6 Y2 -148(4) 3_455 . 2_554 . no
O7 Y3 O6 Y2 103(4) 3_465 . 2_554 . no
Y4 Y3 O6 Y2 -45(2) 6_445 . 2_554 . no
O5 Y3 O6 Y2 167(3) 7_555 . 2_554 . no
O9 Y3 O5 W -42(4) . . 3_455 3_455 no
O8 Y3 O7 Y5 135(5) . . 3_465 3_455 no
O8 Y3 O7 Y4 -112(5) . . 3_465 3_465 no
O8 Y3 O7 Y2 3(4) . . 3_465 7_555 no
O9 Y3 O7 Y5 62(5) . . 3_465 3_455 no
O9 Y3 O7 Y4 174(4) . . 3_465 3_465 no
O9 Y3 O7 Y2 -71(4) . . 3_465 7_555 no
O8 Y3 Y4 Y1 -163(2) . . 6_445 . no
O8 Y3 Y4 O9 -73(5) . . 6_445 . no
O8 Y3 Y4 O12 99(4) . . 6_445 . no
O8 Y3 Y4 O1 -61(6) . . 6_445 2_555 no
O8 Y3 Y4 Y5 -103(2) . . 6_445 4_655 no
O8 Y3 Y4 O7 -2(3) . . 6_445 6_445 no
O8 Y3 Y4 O4 -125(3) . . 6_445 7_545 no
O9 Y3 Y4 Y1 -90(4) . . 6_445 . no
O9 Y3 Y4 O12 172(5) . . 6_445 . no
O9 Y3 Y4 O1 12(6) . . 6_445 2_555 no
O9 Y3 Y4 Y5 -30(4) . . 6_445 4_655 no
O9 Y3 Y4 O7 71(5) . . 6_445 6_445 no
O9 Y3 Y4 O4 -52(5) . . 6_445 7_545 no
O12 Y3 Y4 Y1 98(3) . . 6_445 . no
O12 Y3 Y4 O9 -172(5) . . 6_445 . no
O6 Y3 Y4 Y1 -35.0(18) 2_554 . 6_445 . no
O6 Y3 Y4 O9 55(4) 2_554 . 6_445 . no
O5 Y3 Y4 Y1 22.6(19) 3_455 . 6_445 . no
O5 Y3 Y4 O9 112(5) 3_455 . 6_445 . no
O7 Y3 Y4 Y1 -98(4) 3_465 . 6_445 . no
O7 Y3 Y4 O9 -8(6) 3_465 . 6_445 . no
O5 Y3 Y4 Y1 110(3) 7_555 . 6_445 . no
O5 Y3 Y4 O9 -160(5) 7_555 . 6_445 . no
O8 Y3 O5 W -48(7) . . 7_555 7_555 no
O4 Y4 O7 Y5 -61(4) 4_655 . . 1_565 no
O4 Y4 O7 Y3 178(4) 4_655 . . 3_565 no
O4 Y4 O7 Y2 58(4) 4_655 . . 5_665 no
O1 Y4 O7 Y5 -123(4) 5_665 . . 1_565 no
O1 Y4 O7 Y3 116(5) 5_665 . . 3_565 no
O1 Y4 O7 Y2 -4(3) 5_665 . . 5_665 no
Y1 Y4 O7 Y5 -77(7) 6_555 . . 1_565 no
Y1 Y4 O7 Y3 163(3) 6_555 . . 3_565 no
Y1 Y4 O7 Y2 42(8) 6_555 . . 5_665 no
Y3 Y4 O7 Y5 36(3) 6_555 . . 1_565 no
Y3 Y4 O7 Y3 -84(4) 6_555 . . 3_565 no
Y3 Y4 O7 Y2 156(3) 6_555 . . 5_665 no
O9 Y4 O7 Y5 0(3) 6_555 . . 1_565 no
O9 Y4 O7 Y3 -120(5) 6_555 . . 3_565 no
O9 Y4 O7 Y2 120(4) 6_555 . . 5_665 no
Y5 Y4 O7 Y5 -89(3) 7_655 . . 1_565 no
Y5 Y4 O7 Y3 151(4) 7_655 . . 3_565 no
Y5 Y4 O7 Y2 31(3) 7_655 . . 5_665 no
O7 Y4 O4 Y1 -171(3) . . 4_655 6_555 no
O7 Y4 O4 Y2 56(4) . . 4_655 6_555 no
O7 Y4 O4 Y5 -51(5) . . 4_655 7_655 no
O7 Y4 O1 Y1 -104(4) . . 5_665 3_555 no
O7 Y4 O1 Y2 4(3) . . 5_665 5_665 no
O7 Y4 O1 Y5 120(3) . . 5_665 7_655 no
O7 Y4 O9 Y5 0(3) . . 6_555 1_565 no
O7 Y4 O9 Y2 -118(5) . . 6_555 6_555 no
O7 Y4 O9 Y3 106(4) . . 6_555 6_555 no
O7 Y4 Y5 O3 -155(3) . . 7_655 4_655 no
O7 Y4 Y5 O4 139(4) . . 7_655 4_655 no
O7 Y4 Y5 O8 70(3) . . 7_655 4_655 no
O7 Y4 Y5 O9 146(4) . . 7_655 4_655 no
O7 Y4 Y5 O1 -58(4) . . 7_655 5_665 no
O7 Y4 Y5 Y2 93(2) . . 7_655 6_555 no
O7 Y4 Y5 O6 12(3) . . 7_655 6_555 no
O7 Y4 Y5 O7 -44(4) . . 7_655 7_645 no
O7 Y5 O6 W 103(4) 1_545 . 4_655 . no
O1 Y5 O6 W -156(5) 3_555 . 4_655 . no
Y2 Y5 O6 W -47(3) 4_655 . 4_655 . no
O3 Y5 O6 W -148(6) 6_545 . 4_655 . no
O4 Y5 O6 W -77(4) 6_545 . 4_655 . no
O8 Y5 O6 W -6(4) 6_545 . 4_655 . no
O9 Y5 O6 W 39(5) 6_545 . 4_655 . no
Y4 Y5 O6 W -109(3) 7_645 . 4_655 . no
O7 Y5 O8 W -64(5) 1_545 . 6_545 . no
O1 Y5 O8 W 39(6) 3_555 . 6_545 . no
Y2 Y5 O8 W 111(6) 4_655 . 6_545 . no
O6 Y5 O8 W 6(3) 4_655 . 6_545 . no
O3 Y5 O8 W 166(4) 6_545 . 6_545 . no
O4 Y5 O8 W 118(5) 6_545 . 6_545 . no
O9 Y5 O8 W -138(5) 6_545 . 6_545 . no
Y4 Y5 O8 W 80(4) 7_645 . 6_545 . no
